data_7111563
loop_
_publ_author_name
'Wang, Chao'
'Chen, Xiao-Hua'
'Zhou, Shi-Ming'
'Gong, Liu-Zhu'

_publ_section_title
;
 Asymmetric organocatalytic formal double-arylation of azomethines for the
 synthesis of highly enantiomerically enriched isoindolines
;
_journal_coden_ASTM CHCOFS
_journal_issue 8
_journal_name_full
;
 Chemical Communications (Cambridge, United Kingdom)
;
_journal_page_first 1275
_journal_page_last 1277
_journal_paper_doi 10.1039/b917246g
_journal_volume 46
_journal_year 2010
_chemical_absolute_configuration ad
_chemical_formula_sum 'C24 H21 Cl2 N O6'
_chemical_formula_weight 490.32
_space_group_IT_number 4
_symmetry_cell_setting monoclinic
_symmetry_space_group_name_Hall 'P 2yb'
_symmetry_space_group_name_H-M 'P 1 21 1'
_atom_sites_solution_hydrogens geom
_atom_sites_solution_primary direct
_atom_sites_solution_secondary difmap
_audit_creation_method SHELXL-97
_cell_angle_alpha 90.000(5)
_cell_angle_beta 94.055(5)
_cell_angle_gamma 90.000(5)
_cell_formula_units_Z 4
_cell_length_a 8.314(5)
_cell_length_b 22.630(5)
_cell_length_c 12.582(5)
_cell_measurement_reflns_used 23144
_cell_measurement_temperature 293(2)
_cell_measurement_theta_max 62.6295
_cell_measurement_theta_min 1.9465
_cell_volume 2361.3(18)
_computing_cell_refinement 'CrysAlisPro (Oxford Diffraction Ltd.)'
_computing_data_collection 'CrysAlisPro (Oxford Diffraction Ltd.)'
_computing_data_reduction 'CrysAlisPro (Oxford Diffraction Ltd.)'
_computing_molecular_graphics 'Ortep-3 (L. J. Farrugia, 2001)'
_computing_publication_material SHELXL-97
_computing_structure_refinement 'SHELXL-97 (Sheldrick, 1997)'
_computing_structure_solution 'SHELXS-97 (Sheldrick, 1997)'
_diffrn_ambient_temperature 293(2)
_diffrn_detector_area_resol_mean 15.9149
_diffrn_measured_fraction_theta_full 0.987
_diffrn_measured_fraction_theta_max 0.987
_diffrn_measurement_device_type 'Gemini S Ultra, Oxford Diffraction'
_diffrn_measurement_method '\w scans'
_diffrn_radiation_monochromator mirror
_diffrn_radiation_source 'Enhance Ultra (Cu) X-ray Source'
_diffrn_radiation_type CuK\a
_diffrn_radiation_wavelength 1.54184
_diffrn_reflns_av_R_equivalents 0.0201
_diffrn_reflns_av_sigmaI/netI 0.0149
_diffrn_reflns_limit_h_max 9
_diffrn_reflns_limit_h_min -9
_diffrn_reflns_limit_k_max 26
_diffrn_reflns_limit_k_min -26
_diffrn_reflns_limit_l_max 14
_diffrn_reflns_limit_l_min -14
_diffrn_reflns_number 29413
_diffrn_reflns_theta_full 62.78
_diffrn_reflns_theta_max 62.78
_diffrn_reflns_theta_min 3.52
_exptl_absorpt_coefficient_mu 2.820
_exptl_absorpt_correction_T_max 0.5509
_exptl_absorpt_correction_T_min 0.4137
_exptl_absorpt_correction_type multi-scan
_exptl_absorpt_process_details
;
CrysAlis RED, Oxford Diffraction Ltd.,
Version 1.171.32.24 (release 21-04-2008 CrysAlis171 .NET)
(compiled Apr 21 2008,18:23:10)
Empirical absorption correction using spherical harmonics,
implemented in SCALE3 ABSPACK scaling algorithm.
;
_exptl_crystal_colour colorless
_exptl_crystal_density_diffrn 1.379
_exptl_crystal_density_method 'not measured'
_exptl_crystal_description block
_exptl_crystal_F_000 1016
_exptl_crystal_size_max 0.38
_exptl_crystal_size_mid 0.26
_exptl_crystal_size_min 0.24
_refine_diff_density_max 0.471
_refine_diff_density_min -0.490
_refine_diff_density_rms 0.048
_refine_ls_abs_structure_details 'Flack H D (1983), Acta Cryst. A39, 876-881'
_refine_ls_abs_structure_Flack 0.016(19)
_refine_ls_extinction_method none
_refine_ls_goodness_of_fit_ref 1.001
_refine_ls_hydrogen_treatment mixed
_refine_ls_matrix_type full
_refine_ls_number_parameters 603
_refine_ls_number_reflns 7332
_refine_ls_number_restraints 61
_refine_ls_restrained_S_all 1.104
_refine_ls_R_factor_all 0.0594
_refine_ls_R_factor_gt 0.0571
_refine_ls_shift/su_max 0.000
_refine_ls_shift/su_mean 0.000
_refine_ls_structure_factor_coef Fsqd
_refine_ls_weighting_details 'calc w=1/[\s^2^(Fo^2^)+(0.0688P)^2^+1.9006P] where P=(Fo^2^+2Fc^2^)/3'
_refine_ls_weighting_scheme calc
_refine_ls_wR_factor_gt 0.1429
_refine_ls_wR_factor_ref 0.1447
_reflns_number_gt 6900
_reflns_number_total 7332
_reflns_threshold_expression >2sigma(I)
_cod_duplicate_entry 7105251
_cod_data_source_file b917246gsup1.cif
_cod_data_source_block 080927-cu
_cod_original_sg_symbol_H-M 'P 21'
_cod_database_code 7111563

loop_
_symmetry_equiv_pos_as_xyz
'x, y, z'
'-x, y+1/2, -z'

loop_
_atom_site_label
_atom_site_type_symbol
_atom_site_fract_x
_atom_site_fract_y
_atom_site_fract_z
_atom_site_U_iso_or_equiv
_atom_site_adp_type
_atom_site_occupancy
_atom_site_symmetry_multiplicity
_atom_site_calc_flag
_atom_site_refinement_flags
Cl2 Cl 0.0688(2) 0.77915(7) 0.37046(13) 0.0981(5) Uani 1 1 d .
Cl4 Cl 0.6479(2) 0.65887(8) 0.87584(14) 0.1044(5) Uani 1 1 d .
Cl1 Cl 0.1434(4) 0.90098(8) 0.26706(16) 0.1521(11) Uani 1 1 d .
Cl3 Cl 0.5372(4) 0.53653(8) 0.78250(17) 0.1486(10) Uani 1 1 d .
O10 O 0.1700(4) 0.93884(14) 0.9403(3) 0.0722(8) Uani 1 1 d DU
O2 O 0.3254(4) 0.76237(15) 0.6130(2) 0.0675(8) Uani 1 1 d .
N1 N 0.4573(5) 0.64942(15) 0.3426(3) 0.0563(8) Uani 1 1 d D
O6 O 0.5949(5) 0.50677(17) 0.4283(3) 0.0866(10) Uani 1 1 d DU
O9 O 0.1017(4) 0.89618(14) 0.7817(3) 0.0679(8) Uani 1 1 d .
N2 N 0.2838(4) 0.79707(15) 0.8425(3) 0.0524(8) Uani 1 1 d D
O12 O 0.4954(4) 0.90240(17) 0.8498(3) 0.0799(10) Uani 1 1 d .
O8 O 0.3795(4) 0.66882(16) 1.1018(3) 0.0760(9) Uani 1 1 d .
O4 O 0.2626(5) 0.5445(2) 0.4946(3) 0.0970(11) Uani 1 1 d DU
C32 C 0.2868(5) 0.7088(2) 1.0764(3) 0.0553(10) Uani 1 1 d .
C34 C 0.2352(5) 0.81635(18) 1.0149(3) 0.0501(9) Uani 1 1 d .
H34 H 0.2648 0.8414 1.0767 0.060 Uiso 1 1 calc R
C28 C 0.1146(5) 0.7059(2) 1.1030(3) 0.0566(10) Uani 1 1 d .
O11 O 0.5263(5) 0.8778(2) 1.0194(3) 0.0947(13) Uani 1 1 d .
C36 C 0.3783(5) 0.75024(17) 0.8972(3) 0.0507(9) Uani 1 1 d .
H36 H 0.4930 0.7568 0.8879 0.061 Uiso 1 1 calc R
C12 C 0.3519(5) 0.69131(17) 0.3933(3) 0.0533(9) Uani 1 1 d D
H12 H 0.2396 0.6814 0.3717 0.064 Uiso 1 1 calc R
O5 O 0.6640(5) 0.56180(17) 0.2926(4) 0.0945(13) Uani 1 1 d .
C43 C 0.1687(5) 0.8958(2) 0.8682(4) 0.0564(9) Uani 1 1 d U
C10 C 0.5039(5) 0.62624(19) 0.5188(3) 0.0539(10) Uani 1 1 d .
H10 H 0.4804 0.5988 0.5758 0.065 Uiso 1 1 calc R
C11 C 0.4673(6) 0.59727(18) 0.4084(3) 0.0560(10) Uani 1 1 d .
C33 C 0.3446(5) 0.76154(18) 1.0184(3) 0.0496(9) Uani 1 1 d .
H33 H 0.4475 0.7734 1.0551 0.059 Uiso 1 1 calc R
C29 C 0.0061(5) 0.7506(2) 1.0700(3) 0.0574(10) Uani 1 1 d .
C37 C 0.3304(6) 0.69033(18) 0.8548(3) 0.0592(11) Uani 1 1 d .
C35 C 0.2828(5) 0.84752(17) 0.9134(3) 0.0489(9) Uani 1 1 d .
O7 O -0.0417(4) 0.83553(19) 0.9659(4) 0.0938(13) Uani 1 1 d .
C4 C 0.6025(5) 0.7427(2) 0.6089(3) 0.0544(10) Uani 1 1 d .
C8 C 0.4300(5) 0.73023(19) 0.5822(3) 0.0505(9) Uani 1 1 d .
C5 C 0.7202(5) 0.7031(2) 0.5798(3) 0.0587(10) Uani 1 1 d .
C22 C 0.5929(6) 0.55465(19) 0.3700(4) 0.0641(12) Uani 1 1 d .
C13 C 0.3858(6) 0.75379(18) 0.3553(3) 0.0581(11) Uani 1 1 d .
C6 C 0.8841(6) 0.7186(3) 0.6017(4) 0.0744(14) Uani 1 1 d .
H6 H 0.9655 0.6934 0.5822 0.089 Uiso 1 1 calc R
C9 C 0.3834(5) 0.67762(18) 0.5130(3) 0.0509(9) Uani 1 1 d D
H9 H 0.2822 0.6623 0.5376 0.061 Uiso 1 1 calc R
C30 C -0.1552(6) 0.7458(3) 1.0931(4) 0.0775(14) Uani 1 1 d .
H30 H -0.2289 0.7750 1.0713 0.093 Uiso 1 1 calc R
C46 C 0.4491(5) 0.8780(2) 0.9353(4) 0.0596(11) Uani 1 1 d .
C18 C 0.5388(7) 0.7701(2) 0.3332(4) 0.0715(13) Uani 1 1 d .
H18 H 0.6223 0.7431 0.3457 0.086 Uiso 1 1 calc R
C38 C 0.1697(7) 0.6778(2) 0.8266(4) 0.0728(13) Uani 1 1 d .
H38 H 0.0918 0.7068 0.8338 0.087 Uiso 1 1 calc R
C3 C 0.6477(6) 0.7949(3) 0.6609(4) 0.0717(13) Uani 1 1 d .
H3 H 0.5687 0.8209 0.6808 0.086 Uiso 1 1 calc R
O1 O 0.7864(5) 0.6134(2) 0.5036(5) 0.126(2) Uani 1 1 d .
C25 C -0.2041(7) 0.6975(3) 1.1484(5) 0.0860(17) Uani 1 1 d .
H25 H -0.3121 0.6939 1.1623 0.103 Uiso 1 1 calc R
C44 C 0.0783(7) 0.9917(2) 0.9098(4) 0.0743(10) Uani 1 1 d DU
H44A H -0.0259 0.9809 0.8758 0.089 Uiso 1 1 calc R
H44B H 0.1357 1.0150 0.8600 0.089 Uiso 1 1 calc R
C7 C 0.6812(6) 0.6459(2) 0.5305(4) 0.0691(12) Uani 1 1 d .
C40 C 0.2388(13) 0.5798(3) 0.7751(5) 0.109(3) Uani 1 1 d .
H40 H 0.2076 0.5429 0.7483 0.131 Uiso 1 1 calc R
C26 C -0.0970(7) 0.6540(3) 1.1839(4) 0.0816(15) Uani 1 1 d .
H26 H -0.1319 0.6227 1.2241 0.098 Uiso 1 1 calc R
C41 C 0.3968(12) 0.5913(2) 0.8015(4) 0.095(2) Uani 1 1 d .
C19 C 0.3078(6) 0.5621(2) 0.4015(4) 0.0615(11) Uani 1 1 d .
C16 C 0.4530(14) 0.8648(3) 0.2751(5) 0.113(3) Uani 1 1 d .
H16 H 0.4756 0.9019 0.2478 0.136 Uiso 1 1 calc R
C47 C 0.6360(7) 0.9420(3) 0.8652(5) 0.0921(18) Uani 1 1 d D
H47A H 0.6751 0.9513 0.7963 0.110 Uiso 1 1 calc R
H47B H 0.7216 0.9216 0.9069 0.110 Uiso 1 1 calc R
C48 C 0.5972(8) 0.9988(2) 0.9210(6) 0.107(2) Uani 1 1 d D
H48A H 0.6926 1.0227 0.9302 0.160 Uiso 1 1 calc R
H48B H 0.5588 0.9899 0.9894 0.160 Uiso 1 1 calc R
H48C H 0.5154 1.0199 0.8788 0.160 Uiso 1 1 calc R
C31 C 0.0574(5) 0.8030(2) 1.0114(4) 0.0597(10) Uani 1 1 d .
C1 C 0.9218(7) 0.7711(3) 0.6520(5) 0.0831(16) Uani 1 1 d .
H1 H 1.0296 0.7814 0.6649 0.100 Uiso 1 1 calc R
C42 C 0.4454(7) 0.6460(2) 0.8412(4) 0.0734(13) Uani 1 1 d .
C27 C 0.0621(6) 0.6571(2) 1.1597(4) 0.0696(12) Uani 1 1 d .
H27 H 0.1338 0.6271 1.1809 0.084 Uiso 1 1 calc R
C15 C 0.2976(11) 0.8510(2) 0.2966(4) 0.095(2) Uani 1 1 d .
C17 C 0.5734(10) 0.8250(3) 0.2932(5) 0.0943(19) Uani 1 1 d .
H17 H 0.6784 0.8346 0.2788 0.113 Uiso 1 1 calc R
C23 C 0.7037(8) 0.4621(3) 0.3889(5) 0.0952(13) Uani 1 1 d DU
H23A H 0.8153 0.4739 0.4030 0.114 Uiso 1 1 calc R
H23B H 0.6826 0.4564 0.3128 0.114 Uiso 1 1 calc R
C39 C 0.1243(10) 0.6229(3) 0.7882(5) 0.103(2) Uani 1 1 d .
H39 H 0.0160 0.6149 0.7710 0.123 Uiso 1 1 calc R
C2 C 0.8066(7) 0.8084(3) 0.6833(5) 0.0860(16) Uani 1 1 d .
H2 H 0.8356 0.8429 0.7198 0.103 Uiso 1 1 calc R
C14 C 0.2613(7) 0.7951(2) 0.3394(4) 0.0734(13) Uani 1 1 d .
C45 C 0.0568(8) 1.0268(3) 1.0104(4) 0.0890(12) Uani 1 1 d DU
H45A H -0.0052 1.0617 0.9930 0.134 Uiso 1 1 calc R
H45B H 0.1605 1.0379 1.0426 0.134 Uiso 1 1 calc R
H45C H 0.0013 1.0031 1.0595 0.134 Uiso 1 1 calc R
C24 C 0.6700(9) 0.4059(3) 0.4483(6) 0.1011(14) Uani 1 1 d DU
H24A H 0.7383 0.3749 0.4256 0.152 Uiso 1 1 calc R
H24B H 0.5591 0.3949 0.4337 0.152 Uiso 1 1 calc R
H24C H 0.6910 0.4123 0.5235 0.152 Uiso 1 1 calc R
O3 O 0.2353(5) 0.55210(17) 0.3181(3) 0.0895(11) Uani 1 1 d .
C20 C 0.1188(8) 0.5085(3) 0.4920(6) 0.1019(14) Uani 1 1 d DU
H20A H 0.0552 0.5140 0.4251 0.122 Uiso 1 1 calc R
H20B H 0.0534 0.5194 0.5498 0.122 Uiso 1 1 calc R
C21 C 0.1722(10) 0.4452(3) 0.5039(7) 0.1218(16) Uani 1 1 d DU
H21A H 0.0793 0.4199 0.5026 0.183 Uiso 1 1 calc R
H21B H 0.2349 0.4403 0.5704 0.183 Uiso 1 1 calc R
H21C H 0.2366 0.4348 0.4462 0.183 Uiso 1 1 calc R
H4 H 0.411(6) 0.639(2) 0.279(3) 0.075(15) Uiso 1 1 d D
H28 H 0.319(5) 0.804(2) 0.782(3) 0.057(13) Uiso 1 1 d D

loop_
_atom_site_aniso_label
_atom_site_aniso_U_11
_atom_site_aniso_U_22
_atom_site_aniso_U_33
_atom_site_aniso_U_23
_atom_site_aniso_U_13
_atom_site_aniso_U_12
Cl2 0.1005(10) 0.0987(11) 0.0944(10) -0.0121(8) 0.0019(8) 0.0346(9)
Cl4 0.1025(11) 0.1003(11) 0.1107(11) -0.0020(9) 0.0094(9) 0.0438(9)
Cl1 0.271(3) 0.0852(11) 0.0994(12) 0.0047(9) 0.0079(15) 0.0874(16)
Cl3 0.261(3) 0.0729(10) 0.1119(13) -0.0095(9) 0.0116(15) 0.0728(14)
O10 0.081(2) 0.0608(16) 0.073(2) -0.0032(12) -0.0069(16) 0.0000(13)
O2 0.0602(18) 0.079(2) 0.0640(18) -0.0175(16) 0.0105(14) 0.0046(16)
N1 0.076(2) 0.0445(18) 0.0494(19) 0.0017(15) 0.0101(17) -0.0044(17)
O6 0.090(2) 0.0803(18) 0.092(3) 0.0104(19) 0.028(2) -0.0065(17)
O9 0.071(2) 0.0630(19) 0.068(2) 0.0075(15) -0.0101(16) -0.0031(15)
N2 0.066(2) 0.0470(17) 0.0447(18) -0.0003(14) 0.0105(16) -0.0045(16)
O12 0.071(2) 0.095(3) 0.073(2) 0.0191(19) 0.0028(17) -0.0352(19)
O8 0.077(2) 0.077(2) 0.075(2) 0.0239(18) 0.0146(16) 0.0183(19)
O4 0.087(2) 0.133(2) 0.073(2) 0.015(2) 0.0149(19) -0.022(2)
C32 0.064(3) 0.058(2) 0.044(2) 0.0029(19) 0.0061(18) 0.001(2)
C34 0.054(2) 0.051(2) 0.046(2) 0.0000(17) 0.0084(17) 0.0029(18)
C28 0.061(2) 0.059(2) 0.050(2) 0.0025(19) 0.0069(18) -0.010(2)
O11 0.082(2) 0.129(3) 0.071(2) 0.004(2) -0.0083(19) -0.042(2)
C36 0.054(2) 0.049(2) 0.050(2) 0.0001(18) 0.0077(17) 0.0030(18)
C12 0.062(2) 0.046(2) 0.052(2) 0.0016(17) 0.0029(18) -0.0040(18)
O5 0.108(3) 0.070(2) 0.114(3) 0.006(2) 0.063(3) 0.001(2)
C43 0.052(2) 0.0603(18) 0.057(2) 0.0036(15) 0.0036(19) -0.0093(17)
C10 0.062(2) 0.046(2) 0.054(2) 0.0049(18) 0.0055(19) -0.0004(18)
C11 0.070(3) 0.041(2) 0.058(2) -0.0004(18) 0.016(2) -0.0054(18)
C33 0.049(2) 0.057(2) 0.0424(19) 0.0014(17) 0.0049(16) 0.0011(18)
C29 0.051(2) 0.069(3) 0.053(2) -0.004(2) 0.0107(18) -0.005(2)
C37 0.084(3) 0.045(2) 0.049(2) 0.0027(18) 0.010(2) 0.000(2)
C35 0.052(2) 0.045(2) 0.050(2) -0.0024(17) 0.0049(17) -0.0038(17)
O7 0.0548(19) 0.102(3) 0.126(3) 0.041(3) 0.018(2) 0.019(2)
C4 0.053(2) 0.065(3) 0.045(2) 0.0007(19) 0.0052(17) -0.001(2)
C8 0.052(2) 0.059(2) 0.0414(19) 0.0008(18) 0.0090(17) -0.0002(19)
C5 0.051(2) 0.068(3) 0.057(2) 0.000(2) 0.0047(19) -0.001(2)
C22 0.066(3) 0.044(2) 0.084(3) 0.003(2) 0.017(2) -0.009(2)
C13 0.088(3) 0.046(2) 0.040(2) -0.0044(17) 0.0026(19) 0.000(2)
C6 0.047(2) 0.088(4) 0.087(3) 0.003(3) -0.002(2) -0.001(2)
C9 0.050(2) 0.053(2) 0.050(2) -0.0004(18) 0.0099(17) -0.0046(17)
C30 0.058(3) 0.097(4) 0.079(3) -0.003(3) 0.017(2) -0.012(3)
C46 0.056(2) 0.054(2) 0.069(3) 0.002(2) 0.006(2) -0.0010(19)
C18 0.098(4) 0.059(3) 0.058(3) 0.000(2) 0.010(2) -0.010(3)
C38 0.091(4) 0.061(3) 0.065(3) 0.002(2) 0.004(2) -0.017(3)
C3 0.063(3) 0.085(3) 0.067(3) -0.015(3) 0.003(2) -0.006(3)
O1 0.065(2) 0.098(3) 0.215(6) -0.068(4) 0.002(3) 0.013(2)
C25 0.068(3) 0.104(4) 0.089(4) -0.008(3) 0.022(3) -0.028(3)
C44 0.0747(14) 0.0698(12) 0.0782(13) 0.0020(9) 0.0046(10) 0.0044(10)
C7 0.056(3) 0.065(3) 0.086(3) -0.006(2) 0.000(2) 0.008(2)
C40 0.201(9) 0.051(3) 0.074(4) -0.004(3) -0.002(5) -0.005(4)
C26 0.089(4) 0.079(4) 0.078(3) 0.000(3) 0.018(3) -0.028(3)
C41 0.175(7) 0.048(3) 0.061(3) -0.001(2) 0.006(4) 0.024(4)
C19 0.069(3) 0.050(2) 0.066(3) -0.002(2) 0.008(2) -0.003(2)
C16 0.222(9) 0.046(3) 0.076(4) -0.004(3) 0.045(5) -0.020(5)
C47 0.081(4) 0.097(4) 0.100(4) 0.008(3) 0.019(3) -0.028(3)
C48 0.099(5) 0.069(4) 0.151(6) 0.009(4) -0.007(4) -0.022(3)
C31 0.055(2) 0.064(3) 0.061(2) 0.001(2) 0.011(2) 0.004(2)
C1 0.057(3) 0.090(4) 0.100(4) -0.006(3) -0.011(3) -0.014(3)
C42 0.109(4) 0.058(3) 0.054(2) 0.005(2) 0.012(2) 0.015(3)
C27 0.082(3) 0.059(3) 0.069(3) 0.004(2) 0.010(2) -0.018(2)
C15 0.179(7) 0.050(3) 0.055(3) -0.007(2) 0.002(4) 0.027(4)
C17 0.150(6) 0.059(3) 0.077(4) -0.001(3) 0.027(4) -0.030(4)
C23 0.0952(16) 0.0928(15) 0.0980(16) -0.0020(10) 0.0088(11) 0.0045(10)
C39 0.142(6) 0.074(4) 0.089(4) 0.003(3) -0.017(4) -0.031(4)
C2 0.073(3) 0.088(4) 0.095(4) -0.013(3) -0.006(3) -0.019(3)
C14 0.111(4) 0.055(3) 0.054(3) -0.007(2) 0.003(2) 0.013(3)
C45 0.0926(16) 0.0847(15) 0.0900(15) -0.0077(10) 0.0080(11) 0.0085(10)
C24 0.1053(18) 0.0943(15) 0.1040(17) 0.0028(10) 0.0090(11) 0.0063(11)
O3 0.100(3) 0.079(2) 0.087(3) -0.002(2) -0.005(2) -0.028(2)
C20 0.0981(16) 0.1045(15) 0.1036(18) 0.0006(11) 0.0102(11) -0.0171(10)
C21 0.123(2) 0.1162(16) 0.127(2) 0.0011(11) 0.0091(11) -0.0017(11)

loop_
_atom_type_symbol
_atom_type_description
_atom_type_scat_dispersion_real
_atom_type_scat_dispersion_imag
_atom_type_scat_source
C C 0.0181 0.0091 'International Tables Vol C Tables 4.2.6.8 and 6.1.1.4'
H H 0.0000 0.0000 'International Tables Vol C Tables 4.2.6.8 and 6.1.1.4'
N N 0.0311 0.0180 'International Tables Vol C Tables 4.2.6.8 and 6.1.1.4'
O O 0.0492 0.0322 'International Tables Vol C Tables 4.2.6.8 and 6.1.1.4'
Cl Cl 0.3639 0.7018 'International Tables Vol C Tables 4.2.6.8 and 6.1.1.4'

loop_
_geom_angle_atom_site_label_1
_geom_angle_atom_site_label_2
_geom_angle_atom_site_label_3
_geom_angle
C43 O10 C44 116.3(4)
C11 N1 C12 107.0(3)
C11 N1 H4 108(4)
C12 N1 H4 109(3)
C22 O6 C23 111.5(4)
C35 N2 C36 107.9(3)
C35 N2 H28 115(3)
C36 N2 H28 111(3)
C46 O12 C47 115.5(4)
C19 O4 C20 116.1(5)
O8 C32 C28 120.5(4)
O8 C32 C33 120.1(4)
C28 C32 C33 119.3(4)
C31 C34 C35 112.2(3)
C31 C34 C33 114.6(4)
C35 C34 C33 102.0(3)
C31 C34 H34 109.2
C35 C34 H34 109.2
C33 C34 H34 109.2
C29 C28 C27 120.2(4)
C29 C28 C32 120.7(4)
C27 C28 C32 119.1(4)
N2 C36 C37 111.5(3)
N2 C36 C33 102.1(3)
C37 C36 C33 115.2(3)
N2 C36 H36 109.2
C37 C36 H36 109.2
C33 C36 H36 109.2
N1 C12 C13 109.5(3)
N1 C12 C9 103.3(3)
C13 C12 C9 118.0(3)
N1 C12 H12 108.6
C13 C12 H12 108.6
C9 C12 H12 108.6
O9 C43 O10 126.8(4)
O9 C43 C35 125.8(4)
O10 C43 C35 107.1(3)
C9 C10 C7 113.8(4)
C9 C10 C11 101.1(3)
C7 C10 C11 109.6(4)
C9 C10 H10 110.7
C7 C10 H10 110.7
C11 C10 H10 110.7
N1 C11 C22 110.5(3)
N1 C11 C19 112.0(4)
C22 C11 C19 105.1(3)
N1 C11 C10 99.7(3)
C22 C11 C10 117.2(4)
C19 C11 C10 112.5(3)
C32 C33 C34 116.6(3)
C32 C33 C36 115.1(3)
C34 C33 C36 104.3(3)
C32 C33 H33 106.7
C34 C33 H33 106.7
C36 C33 H33 106.7
C30 C29 C28 119.4(4)
C30 C29 C31 118.8(5)
C28 C29 C31 121.8(4)
C38 C37 C42 118.4(5)
C38 C37 C36 120.1(4)
C42 C37 C36 121.5(5)
N2 C35 C43 111.3(3)
N2 C35 C34 99.4(3)
C43 C35 C34 116.6(3)
N2 C35 C46 114.5(3)
C43 C35 C46 105.6(3)
C34 C35 C46 109.6(3)
C3 C4 C5 120.0(4)
C3 C4 C8 119.7(4)
C5 C4 C8 120.3(4)
O2 C8 C4 121.1(4)
O2 C8 C9 119.7(4)
C4 C8 C9 119.2(4)
C4 C5 C6 118.2(5)
C4 C5 C7 122.8(4)
C6 C5 C7 118.9(4)
O5 C22 O6 125.9(5)
O5 C22 C11 124.5(4)
O6 C22 C11 109.2(4)
C18 C13 C14 118.6(5)
C18 C13 C12 120.5(4)
C14 C13 C12 120.9(5)
C1 C6 C5 119.3(5)
C1 C6 H6 120.3
C5 C6 H6 120.3
C8 C9 C10 115.5(3)
C8 C9 C12 115.1(3)
C10 C9 C12 105.3(3)
C8 C9 H9 106.8
C10 C9 H9 106.8
C12 C9 H9 106.8
C25 C30 C29 119.4(6)
C25 C30 H30 120.3
C29 C30 H30 120.3
O11 C46 O12 124.4(4)
O11 C46 C35 124.7(4)
O12 C46 C35 110.9(4)
C13 C18 C17 122.5(6)
C13 C18 H18 118.8
C17 C18 H18 118.8
C39 C38 C37 120.6(6)
C39 C38 H38 119.7
C37 C38 H38 119.7
C2 C3 C4 120.9(5)
C2 C3 H3 119.6
C4 C3 H3 119.6
C30 C25 C26 121.6(5)
C30 C25 H25 119.2
C26 C25 H25 119.2
O10 C44 C45 107.5(4)
O10 C44 H44A 110.2
C45 C44 H44A 110.2
O10 C44 H44B 110.2
C45 C44 H44B 110.2
H44A C44 H44B 108.5
O1 C7 C5 120.9(5)
O1 C7 C10 120.3(5)
C5 C7 C10 118.7(4)
C41 C40 C39 119.9(6)
C41 C40 H40 120.1
C39 C40 H40 120.1
C25 C26 C27 120.0(5)
C25 C26 H26 120.0
C27 C26 H26 120.0
C40 C41 C42 120.8(6)
C40 C41 Cl3 118.7(5)
C42 C41 Cl3 120.5(7)
O3 C19 O4 124.4(5)
O3 C19 C11 121.7(4)
O4 C19 C11 113.9(4)
C17 C16 C15 120.6(6)
C17 C16 H16 119.7
C15 C16 H16 119.7
O12 C47 C48 112.6(5)
O12 C47 H47A 109.1
C48 C47 H47A 109.1
O12 C47 H47B 109.1
C48 C47 H47B 109.1
H47A C47 H47B 107.8
C47 C48 H48A 109.5
C47 C48 H48B 109.5
H48A C48 H48B 109.5
C47 C48 H48C 109.5
H48A C48 H48C 109.5
H48B C48 H48C 109.5
O7 C31 C29 120.7(4)
O7 C31 C34 121.5(4)
C29 C31 C34 117.6(4)
C2 C1 C6 122.0(5)
C2 C1 H1 119.0
C6 C1 H1 119.0
C41 C42 C37 119.9(6)
C41 C42 Cl4 119.6(5)
C37 C42 Cl4 120.5(4)
C26 C27 C28 119.4(5)
C26 C27 H27 120.3
C28 C27 H27 120.3
C16 C15 C14 120.5(6)
C16 C15 Cl1 120.0(6)
C14 C15 Cl1 119.4(7)
C16 C17 C18 119.4(7)
C16 C17 H17 120.3
C18 C17 H17 120.3
O6 C23 C24 105.8(5)
O6 C23 H23A 110.6
C24 C23 H23A 110.6
O6 C23 H23B 110.6
C24 C23 H23B 110.6
H23A C23 H23B 108.7
C38 C39 C40 120.4(7)
C38 C39 H39 119.8
C40 C39 H39 119.8
C1 C2 C3 119.6(5)
C1 C2 H2 120.2
C3 C2 H2 120.2
C13 C14 C15 118.4(6)
C13 C14 Cl2 121.4(4)
C15 C14 Cl2 120.2(5)
C44 C45 H45A 109.5
C44 C45 H45B 109.5
H45A C45 H45B 109.5
C44 C45 H45C 109.5
H45A C45 H45C 109.5
H45B C45 H45C 109.5
C23 C24 H24A 109.5
C23 C24 H24B 109.5
H24A C24 H24B 109.5
C23 C24 H24C 109.5
H24A C24 H24C 109.5
H24B C24 H24C 109.5
O4 C20 C21 107.2(6)
O4 C20 H20A 110.3
C21 C20 H20A 110.3
O4 C20 H20B 110.3
C21 C20 H20B 110.3
H20A C20 H20B 108.5
C20 C21 H21A 109.5
C20 C21 H21B 109.5
H21A C21 H21B 109.5
C20 C21 H21C 109.5
H21A C21 H21C 109.5
H21B C21 H21C 109.5

loop_
_geom_bond_atom_site_label_1
_geom_bond_atom_site_label_2
_geom_bond_distance
Cl2 C14 1.712(7)
Cl4 C42 1.733(7)
Cl1 C15 1.731(7)
Cl3 C41 1.730(7)
O10 C43 1.331(6)
O10 C44 1.455(6)
O2 C8 1.217(5)
N1 C11 1.440(5)
N1 C12 1.467(6)
N1 H4 0.90(3)
O6 C22 1.308(6)
O6 C23 1.467(7)
O9 C43 1.187(5)
N2 C35 1.450(5)
N2 C36 1.462(5)
N2 H28 0.85(3)
O12 C46 1.291(6)
O12 C47 1.475(6)
O8 C32 1.217(5)
O4 C19 1.317(6)
O4 C20 1.445(8)
C32 C28 1.494(6)
C32 C33 1.496(6)
C34 C31 1.507(6)
C34 C35 1.535(6)
C34 C33 1.537(6)
C34 H34 0.9800
C28 C29 1.398(6)
C28 C27 1.401(6)
O11 C46 1.198(6)
C36 C37 1.501(6)
C36 C33 1.590(5)
C36 H36 0.9800
C12 C13 1.525(6)
C12 C9 1.542(4)
C12 H12 0.9800
O5 C22 1.186(6)
C43 C35 1.529(6)
C10 C9 1.533(6)
C10 C7 1.537(7)
C10 C11 1.546(6)
C10 H10 0.9800
C11 C22 1.524(6)
C11 C19 1.543(6)
C33 H33 0.9800
C29 C30 1.397(7)
C29 C31 1.476(7)
C37 C38 1.388(7)
C37 C42 1.404(7)
C35 C46 1.553(6)
O7 C31 1.217(6)
C4 C3 1.389(7)
C4 C5 1.395(6)
C4 C8 1.477(6)
C8 C9 1.509(6)
C5 C6 1.416(7)
C5 C7 1.460(7)
C13 C18 1.371(7)
C13 C14 1.399(7)
C6 C1 1.373(8)
C6 H6 0.9300
C9 H9 0.9800
C30 C25 1.373(8)
C30 H30 0.9300
C18 C17 1.379(7)
C18 H18 0.9300
C38 C39 1.375(8)
C38 H38 0.9300
C3 C2 1.366(7)
C3 H3 0.9300
O1 C7 1.210(6)
C25 C26 1.379(9)
C25 H25 0.9300
C44 C45 1.517(4)
C44 H44A 0.9700
C44 H44B 0.9700
C40 C41 1.357(11)
C40 C39 1.382(11)
C40 H40 0.9300
C26 C27 1.380(8)
C26 H26 0.9300
C41 C42 1.386(8)
C19 O3 1.194(6)
C16 C17 1.354(11)
C16 C15 1.375(11)
C16 H16 0.9300
C47 C48 1.510(6)
C47 H47A 0.9700
C47 H47B 0.9700
C48 H48A 0.9600
C48 H48B 0.9600
C48 H48C 0.9600
C1 C2 1.355(9)
C1 H1 0.9300
C27 H27 0.9300
C15 C14 1.415(9)
C17 H17 0.9300
C23 C24 1.511(5)
C23 H23A 0.9700
C23 H23B 0.9700
C39 H39 0.9300
C2 H2 0.9300
C45 H45A 0.9600
C45 H45B 0.9600
C45 H45C 0.9600
C24 H24A 0.9600
C24 H24B 0.9600
C24 H24C 0.9600
C20 C21 1.505(6)
C20 H20A 0.9700
C20 H20B 0.9700
C21 H21A 0.9600
C21 H21B 0.9600
C21 H21C 0.9600

loop_
_geom_torsion_atom_site_label_1
_geom_torsion_atom_site_label_2
_geom_torsion_atom_site_label_3
_geom_torsion_atom_site_label_4
_geom_torsion
O8 C32 C28 C29 -177.3(4)
C33 C32 C28 C29 2.9(6)
O8 C32 C28 C27 1.5(7)
C33 C32 C28 C27 -178.4(4)
C35 N2 C36 C37 155.4(3)
C35 N2 C36 C33 31.8(4)
C11 N1 C12 C13 158.3(3)
C11 N1 C12 C9 31.7(4)
C44 O10 C43 O9 0.6(7)
C44 O10 C43 C35 175.4(4)
C12 N1 C11 C22 -172.2(4)
C12 N1 C11 C19 70.9(4)
C12 N1 C11 C10 -48.2(4)
C9 C10 C11 N1 44.3(4)
C7 C10 C11 N1 -76.1(4)
C9 C10 C11 C22 163.4(3)
C7 C10 C11 C22 43.0(5)
C9 C10 C11 C19 -74.5(4)
C7 C10 C11 C19 165.0(4)
O8 C32 C33 C34 -164.6(4)
C28 C32 C33 C34 15.2(5)
O8 C32 C33 C36 72.8(5)
C28 C32 C33 C36 -107.4(4)
C31 C34 C33 C32 -33.1(5)
C35 C34 C33 C32 -154.6(3)
C31 C34 C33 C36 95.0(4)
C35 C34 C33 C36 -26.5(4)
N2 C36 C33 C32 127.5(4)
C37 C36 C33 C32 6.4(5)
N2 C36 C33 C34 -1.6(4)
C37 C36 C33 C34 -122.6(4)
C27 C28 C29 C30 -0.7(7)
C32 C28 C29 C30 178.0(4)
C27 C28 C29 C31 179.1(4)
C32 C28 C29 C31 -2.1(6)
N2 C36 C37 C38 -38.3(5)
C33 C36 C37 C38 77.5(5)
N2 C36 C37 C42 141.0(4)
C33 C36 C37 C42 -103.2(5)
C36 N2 C35 C43 -172.7(3)
C36 N2 C35 C34 -49.2(4)
C36 N2 C35 C46 67.5(4)
O9 C43 C35 N2 -7.8(6)
O10 C43 C35 N2 177.3(3)
O9 C43 C35 C34 -120.9(5)
O10 C43 C35 C34 64.2(5)
O9 C43 C35 C46 117.1(5)
O10 C43 C35 C46 -57.8(4)
C31 C34 C35 N2 -78.1(4)
C33 C34 C35 N2 45.1(4)
C31 C34 C35 C43 41.6(5)
C33 C34 C35 C43 164.8(3)
C31 C34 C35 C46 161.5(4)
C33 C34 C35 C46 -75.3(4)
C3 C4 C8 O2 -6.4(6)
C5 C4 C8 O2 175.2(4)
C3 C4 C8 C9 171.9(4)
C5 C4 C8 C9 -6.5(6)
C3 C4 C5 C6 -2.0(7)
C8 C4 C5 C6 176.4(4)
C3 C4 C5 C7 176.3(5)
C8 C4 C5 C7 -5.2(7)
C23 O6 C22 O5 2.4(8)
C23 O6 C22 C11 175.0(4)
N1 C11 C22 O5 -4.7(7)
C19 C11 C22 O5 116.3(5)
C10 C11 C22 O5 -117.9(6)
N1 C11 C22 O6 -177.5(4)
C19 C11 C22 O6 -56.4(5)
C10 C11 C22 O6 69.3(5)
N1 C12 C13 C18 -33.9(5)
C9 C12 C13 C18 83.8(5)
N1 C12 C13 C14 144.3(4)
C9 C12 C13 C14 -98.0(5)
C4 C5 C6 C1 1.1(7)
C7 C5 C6 C1 -177.3(5)
O2 C8 C9 C10 -153.8(4)
C4 C8 C9 C10 27.9(5)
O2 C8 C9 C12 83.1(5)
C4 C8 C9 C12 -95.2(4)
C7 C10 C9 C8 -36.5(5)
C11 C10 C9 C8 -153.9(3)
C7 C10 C9 C12 91.6(4)
C11 C10 C9 C12 -25.8(4)
N1 C12 C9 C8 126.7(4)
C13 C12 C9 C8 5.7(6)
N1 C12 C9 C10 -1.7(4)
C13 C12 C9 C10 -122.7(4)
C28 C29 C30 C25 0.4(7)
C31 C29 C30 C25 -179.4(5)
C47 O12 C46 O11 -12.8(8)
C47 O12 C46 C35 168.9(4)
N2 C35 C46 O11 -111.8(5)
C43 C35 C46 O11 125.3(5)
C34 C35 C46 O11 -1.2(6)
N2 C35 C46 O12 66.4(5)
C43 C35 C46 O12 -56.4(5)
C34 C35 C46 O12 177.1(4)
C14 C13 C18 C17 -1.8(7)
C12 C13 C18 C17 176.4(4)
C42 C37 C38 C39 1.1(7)
C36 C37 C38 C39 -179.6(5)
C5 C4 C3 C2 0.7(8)
C8 C4 C3 C2 -177.8(5)
C29 C30 C25 C26 1.5(8)
C43 O10 C44 C45 164.5(4)
C4 C5 C7 O1 177.9(6)
C6 C5 C7 O1 -3.7(8)
C4 C5 C7 C10 -5.4(7)
C6 C5 C7 C10 173.0(4)
C9 C10 C7 O1 -157.1(6)
C11 C10 C7 O1 -44.7(7)
C9 C10 C7 C5 26.1(6)
C11 C10 C7 C5 138.5(4)
C30 C25 C26 C27 -3.1(9)
C39 C40 C41 C42 -0.2(10)
C39 C40 C41 Cl3 -179.2(5)
C20 O4 C19 O3 2.8(8)
C20 O4 C19 C11 -176.6(4)
N1 C11 C19 O3 45.7(6)
C22 C11 C19 O3 -74.3(6)
C10 C11 C19 O3 157.0(5)
N1 C11 C19 O4 -134.9(4)
C22 C11 C19 O4 105.0(5)
C10 C11 C19 O4 -23.6(6)
C46 O12 C47 C48 -70.7(7)
C30 C29 C31 O7 -14.2(7)
C28 C29 C31 O7 165.9(5)
C30 C29 C31 C34 162.6(4)
C28 C29 C31 C34 -17.2(6)
C35 C34 C31 O7 -33.1(6)
C33 C34 C31 O7 -148.9(5)
C35 C34 C31 C29 150.0(4)
C33 C34 C31 C29 34.3(5)
C5 C6 C1 C2 1.2(9)
C40 C41 C42 C37 0.1(8)
Cl3 C41 C42 C37 179.1(4)
C40 C41 C42 Cl4 179.1(5)
Cl3 C41 C42 Cl4 -1.9(6)
C38 C37 C42 C41 -0.5(7)
C36 C37 C42 C41 -179.8(4)
C38 C37 C42 Cl4 -179.5(4)
C36 C37 C42 Cl4 1.2(6)
C25 C26 C27 C28 2.7(8)
C29 C28 C27 C26 -0.8(7)
C32 C28 C27 C26 -179.6(4)
C17 C16 C15 C14 0.8(9)
C17 C16 C15 Cl1 -176.9(5)
C15 C16 C17 C18 0.3(9)
C13 C18 C17 C16 0.3(8)
C22 O6 C23 C24 -169.1(5)
C37 C38 C39 C40 -1.2(9)
C41 C40 C39 C38 0.8(10)
C6 C1 C2 C3 -2.6(10)
C4 C3 C2 C1 1.7(9)
C18 C13 C14 C15 2.8(6)
C12 C13 C14 C15 -175.4(4)
C18 C13 C14 Cl2 -177.2(4)
C12 C13 C14 Cl2 4.5(6)
C16 C15 C14 C13 -2.4(8)
Cl1 C15 C14 C13 175.3(3)
C16 C15 C14 Cl2 177.7(5)
Cl1 C15 C14 Cl2 -4.6(6)
C19 O4 C20 C21 99.8(7)
